data_2017041
loop_
_publ_author_name
'Wu, Zhen-Hua'
'Ma, Jian-Ping'
'Wu, Xiang-Wen'
'Huang, Ru-Qi'
'Dong, Yu-Bin'

_publ_section_title
;Cocrystallization of two tautomers:
 4-(1-{[4-(dimethylamino)benzylidene]hydrazono}ethyl)benzene-1,3-diol and
 6-[(<i>E</i>)-1-{[4-(dimethylamino)benzylidene]hydrazino}ethylidene]-3-hydroxycyclohexa-2,4-dien-1-one
 (1/1)
;
_journal_coeditor_code FN3012
_journal_issue 4
_journal_name_full 'Acta Crystallographica Section C'
_journal_page_first o128
_journal_page_last o130
_journal_paper_doi 10.1107/S0108270109006696
_journal_volume 65
_journal_year 2009
_chemical_formula_iupac 'C17 H19 N3 O2, C17 H19 N3 O2'
_chemical_formula_moiety 'C17 H19 N3 O2, C17 H19 N3 O2'
_chemical_formula_sum 'C34 H38 N6 O4'
_chemical_formula_weight 594.70
_chemical_name_systematic
;
4-(1-{[4-(dimethylamino)benzylidene]hydrazono}ethyl)benzene-1,3-diol--
6-[(<i>E</i>)-1-{[4-(dimethylamino)benzylidene]hydrazino}ethylidene]-3-
hydroxycyclohexa-2,4-dien-1-one (1/1)
;
_space_group_IT_number 14
_symmetry_cell_setting monoclinic
_symmetry_space_group_name_Hall '-P 2ybc'
_symmetry_space_group_name_H-M 'P 1 21/c 1'
_atom_sites_solution_hydrogens geom
_atom_sites_solution_primary direct
_atom_sites_solution_secondary difmap
_audit_creation_method SHELXL-97
_cell_angle_alpha 90.00
_cell_angle_beta 71.932(4)
_cell_angle_gamma 90.00
_cell_formula_units_Z 4
_cell_length_a 11.872(3)
_cell_length_b 9.630(2)
_cell_length_c 28.441(7)
_cell_measurement_reflns_used 1943
_cell_measurement_temperature 298(2)
_cell_measurement_theta_max 21.025
_cell_measurement_theta_min 2.245
_cell_volume 3091.2(13)
_computing_cell_refinement 'SAINT (Bruker, 1997)'
_computing_data_collection 'SMART (Bruker, 1997)'
_computing_data_reduction 'SAINT (Bruker, 1997)'
_computing_molecular_graphics 'SHELXTL (Sheldrick, 2008)'
_computing_publication_material 'SHELXTL (Sheldrick, 2008)'
_computing_structure_refinement 'SHELXL97 (Sheldrick, 2008)'
_computing_structure_solution 'SHELXS97 (Sheldrick, 2008)'
_diffrn_ambient_temperature 298(2)
_diffrn_measured_fraction_theta_full 0.999
_diffrn_measured_fraction_theta_max 0.999
_diffrn_measurement_device_type 'Bruker SMART CCD area-detector'
_diffrn_measurement_method 'phi and omega scans'
_diffrn_radiation_monochromator graphite
_diffrn_radiation_source 'fine-focus sealed tube'
_diffrn_radiation_type MoK\a
_diffrn_radiation_wavelength 0.71073
_diffrn_reflns_av_R_equivalents 0.0408
_diffrn_reflns_av_sigmaI/netI 0.0653
_diffrn_reflns_limit_h_max 14
_diffrn_reflns_limit_h_min -14
_diffrn_reflns_limit_k_max 10
_diffrn_reflns_limit_k_min -11
_diffrn_reflns_limit_l_max 33
_diffrn_reflns_limit_l_min -27
_diffrn_reflns_number 12702
_diffrn_reflns_theta_full 25.03
_diffrn_reflns_theta_max 25.03
_diffrn_reflns_theta_min 1.80
_exptl_absorpt_coefficient_mu 0.086
_exptl_absorpt_correction_type none
_exptl_crystal_colour orange
_exptl_crystal_density_diffrn 1.278
_exptl_crystal_density_method 'not measured'
_exptl_crystal_description plate
_exptl_crystal_F_000 1264
_exptl_crystal_size_max 0.49
_exptl_crystal_size_mid 0.40
_exptl_crystal_size_min 0.06
_refine_diff_density_max 0.203
_refine_diff_density_min -0.175
_refine_ls_extinction_method none
_refine_ls_goodness_of_fit_ref 1.024
_refine_ls_hydrogen_treatment mixed
_refine_ls_matrix_type full
_refine_ls_number_parameters 413
_refine_ls_number_reflns 5461
_refine_ls_number_restraints 2
_refine_ls_restrained_S_all 1.024
_refine_ls_R_factor_all 0.0931
_refine_ls_R_factor_gt 0.0518
_refine_ls_shift/su_max 0.000
_refine_ls_shift/su_mean 0.000
_refine_ls_structure_factor_coef Fsqd
_refine_ls_weighting_details 'calc w=1/[\s^2^(Fo^2^)+(0.0566P)^2^+0.1177P] where P=(Fo^2^+2Fc^2^)/3'
_refine_ls_weighting_scheme calc
_refine_ls_wR_factor_gt 0.1179
_refine_ls_wR_factor_ref 0.1367
_reflns_number_gt 3429
_reflns_number_total 5461
_reflns_threshold_expression >2sigma(I)
_cod_data_source_file fn3012.cif
_cod_data_source_block I
_cod_depositor_comments
;
The following automatic conversions were performed:
'_symmetry_cell_setting' value 'Monoclinic' changed to 'monoclinic'
according to '/home/saulius/struct/CIF-dictionaries/cif_core.dic'
dictionary named 'cif_core.dic' version 2.4.1 from 2010-06-29.

Automatic conversion script
Id: cif_fix_enum 1527 2010-12-29 10:47:43Z saulius 

The following automatic conversions were performed:

'_symmetry_cell_setting' value 'Monoclinic' changed to 'monoclinic'
according to /home/saulius/struct/CIF-dictionaries/cif_core.dic
dictionary named 'cif_core.dic' version 2.4.1 from 2010-06-29.

Automatic conversion script
Id: cif_fix_values 1715 2011-07-08 13:25:40Z adriana 
;
_cod_original_cell_volume 3091.4(12)
_cod_original_sg_symbol_H-M 'P 21/c'
_cod_database_code 2017041
_cod_database_fobs_code 2017041

loop_
_symmetry_equiv_pos_as_xyz
'x, y, z'
'-x, y+1/2, -z+1/2'
'-x, -y, -z'
'x, -y-1/2, z-1/2'

loop_
_atom_site_type_symbol
_atom_site_label
_atom_site_fract_x
_atom_site_fract_y
_atom_site_fract_z
_atom_site_U_iso_or_equiv
_atom_site_adp_type
_atom_site_calc_flag
_atom_site_refinement_flags
_atom_site_occupancy
_atom_site_disorder_assembly
_atom_site_disorder_group
C C1 0.66544(18) -0.3883(2) 0.19607(8) 0.0441(6) Uani d . 1 . .
C C2 0.5671(2) -0.3095(3) 0.21925(9) 0.0561(7) Uani d . 1 . .
H H2 0.5248 -0.3257 0.2522 0.067 Uiso calc R 1 . .
C C3 0.53180(19) -0.2066(2) 0.19339(8) 0.0535(6) Uani d . 1 . .
H H3 0.4646 -0.1551 0.2094 0.064 Uiso calc R 1 . .
C C4 0.59269(18) -0.1763(2) 0.14404(8) 0.0421(5) Uani d . 1 . .
C C5 0.69385(19) -0.2573(2) 0.12171(8) 0.0488(6) Uani d . 1 . .
C C6 0.72850(19) -0.3609(2) 0.14765(8) 0.0500(6) Uani d . 1 . .
H H6 0.7957 -0.4131 0.1321 0.060 Uiso calc R 1 . .
C C7 0.55474(19) -0.0661(2) 0.11686(8) 0.0457(6) Uani d . 1 . .
C C8 0.4417(2) 0.0110(3) 0.13970(9) 0.0659(7) Uani d . 1 . .
H H8A 0.4313 0.0793 0.1168 0.099 Uiso calc R 1 . .
H H8B 0.4448 0.0561 0.1694 0.099 Uiso calc R 1 . .
H H8C 0.3765 -0.0529 0.1476 0.099 Uiso calc R 1 . .
C C9 0.6653(2) 0.0844(2) 0.00433(9) 0.0570(7) Uani d . 1 . .
H H9 0.7335 0.0303 -0.0041 0.068 Uiso calc R 1 . .
C C10 0.6529(2) 0.1869(2) -0.03110(8) 0.0492(6) Uani d . 1 . .
C C11 0.7386(2) 0.2015(3) -0.07621(9) 0.0603(7) Uani d . 1 . .
H H11 0.8050 0.1444 -0.0836 0.072 Uiso calc R 1 . .
C C12 0.7301(2) 0.2965(3) -0.11067(9) 0.0618(7) Uani d . 1 . .
H H12 0.7898 0.3018 -0.1409 0.074 Uiso calc R 1 . .
C C13 0.6326(2) 0.3859(3) -0.10098(8) 0.0531(6) Uani d . 1 . .
C C14 0.7002(3) 0.4777(3) -0.18513(9) 0.0806(9) Uani d . 1 . .
H H14A 0.7816 0.4816 -0.1860 0.121 Uiso calc R 1 . .
H H14B 0.6833 0.5543 -0.2035 0.121 Uiso calc R 1 . .
H H14C 0.6858 0.3920 -0.1996 0.121 Uiso calc R 1 . .
C C15 0.5191(3) 0.5692(3) -0.12500(10) 0.0815(9) Uani d . 1 . .
H H15A 0.4530 0.5110 -0.1243 0.122 Uiso calc R 1 . .
H H15B 0.5303 0.6372 -0.1507 0.122 Uiso calc R 1 . .
H H15C 0.5040 0.6153 -0.0937 0.122 Uiso calc R 1 . .
C C16 0.5459(2) 0.3706(3) -0.05555(9) 0.0622(7) Uani d . 1 . .
H H16 0.4794 0.4276 -0.0478 0.075 Uiso calc R 1 . .
C C17 0.5558(2) 0.2739(3) -0.02184(9) 0.0604(7) Uani d . 1 . .
H H17 0.4955 0.2665 0.0081 0.072 Uiso calc R 1 . .
C C18 0.02962(19) 0.2198(2) 0.24745(8) 0.0440(6) Uani d . 1 . .
C C19 0.1294(2) 0.1635(2) 0.21285(8) 0.0497(6) Uani d . 1 . .
H H19 0.1760 0.0986 0.2224 0.060 Uiso calc R 1 . .
C C20 0.1576(2) 0.2050(2) 0.16492(8) 0.0505(6) Uani d . 1 . .
H H20 0.2236 0.1658 0.1420 0.061 Uiso calc R 1 . .
C C21 0.09179(18) 0.3043(2) 0.14838(7) 0.0388(5) Uani d . 1 . .
C C22 -0.01123(17) 0.3607(2) 0.18416(7) 0.0384(5) Uani d . 1 . .
C C23 -0.03927(19) 0.3138(2) 0.23280(8) 0.0453(6) Uani d . 1 . .
H H23 -0.1072 0.3476 0.2561 0.054 Uiso calc R 1 . .
C C24 0.13295(18) 0.3544(2) 0.09840(8) 0.0427(5) Uani d . 1 . .
C C25 0.2407(2) 0.3001(3) 0.06073(9) 0.0617(7) Uani d . 1 . .
H H25A 0.2333 0.3127 0.0283 0.093 Uiso calc R 1 . .
H H25B 0.2493 0.2030 0.0665 0.093 Uiso calc R 1 . .
H H25C 0.3090 0.3494 0.0630 0.093 Uiso calc R 1 . .
C C26 0.0544(2) 0.6194(2) 0.03315(8) 0.0474(6) Uani d . 1 . .
H H26 -0.0114 0.6468 0.0590 0.057 Uiso calc R 1 . .
C C27 0.08499(19) 0.6960(2) -0.01250(8) 0.0439(6) Uani d . 1 . .
C C28 0.1809(2) 0.6598(2) -0.05314(8) 0.0516(6) Uani d . 1 . .
H H28 0.2278 0.5844 -0.0508 0.062 Uiso calc R 1 . .
C C29 0.2077(2) 0.7325(3) -0.09636(8) 0.0539(6) Uani d . 1 . .
H H29 0.2721 0.7051 -0.1229 0.065 Uiso calc R 1 . .
C C30 0.1403(2) 0.8476(2) -0.10176(8) 0.0472(6) Uani d . 1 . .
C C31 0.0435(2) 0.8831(2) -0.06110(8) 0.0533(6) Uani d . 1 . .
H H31 -0.0040 0.9581 -0.0633 0.064 Uiso calc R 1 . .
C C32 0.0176(2) 0.8085(2) -0.01791(8) 0.0520(6) Uani d . 1 . .
H H32 -0.0473 0.8345 0.0086 0.062 Uiso calc R 1 . .
C C33 0.2675(2) 0.8834(3) -0.18645(9) 0.0777(9) Uani d . 1 . .
H H33A 0.3365 0.8734 -0.1760 0.117 Uiso calc R 1 . .
H H33B 0.2810 0.9547 -0.2112 0.117 Uiso calc R 1 . .
H H33C 0.2515 0.7971 -0.2001 0.117 Uiso calc R 1 . .
C C34 0.0931(3) 1.0315(3) -0.15178(10) 0.0798(9) Uani d . 1 . .
H H34A 0.0146 0.9966 -0.1468 0.120 Uiso calc R 1 . .
H H34B 0.1244 1.0676 -0.1847 0.120 Uiso calc R 1 . .
H H34C 0.0906 1.1041 -0.1283 0.120 Uiso calc R 1 . .
H H1 0.727(2) -0.170(2) 0.0640(11) 0.109(12) Uiso d D 1 . .
H H4 0.0071(13) 0.481(2) 0.1112(6) 0.059(7) Uiso d D 1 . .
H H2A 0.777(2) -0.521(3) 0.2036(10) 0.094(10) Uiso d . 1 . .
H H4A 0.037(2) 0.122(3) 0.3024(10) 0.086(11) Uiso d . 1 . .
N N1 0.58825(17) 0.0640(2) 0.04627(7) 0.0569(5) Uani d . 1 . .
N N2 0.62388(17) -0.0408(2) 0.07282(7) 0.0548(5) Uani d . 1 . .
N N3 0.11490(16) 0.5147(2) 0.03936(6) 0.0483(5) Uani d . 1 . .
N N4 0.07528(17) 0.45527(19) 0.08550(7) 0.0444(5) Uani d D 1 . .
N N5 0.16810(19) 0.9205(2) -0.14490(7) 0.0630(6) Uani d . 1 . .
N N6 0.6246(2) 0.4852(2) -0.13444(8) 0.0680(6) Uani d . 1 . .
O O1 0.76141(17) -0.2369(2) 0.07466(6) 0.0812(6) Uani d D 1 . .
O O2 0.69755(15) -0.49159(18) 0.22200(6) 0.0567(5) Uani d . 1 . .
O O3 -0.07616(12) 0.45663(15) 0.17199(5) 0.0453(4) Uani d . 1 . .
O O4 -0.00307(16) 0.18630(18) 0.29578(6) 0.0592(5) Uani d . 1 . .

loop_
_atom_site_aniso_label
_atom_site_aniso_U_11
_atom_site_aniso_U_22
_atom_site_aniso_U_33
_atom_site_aniso_U_12
_atom_site_aniso_U_13
_atom_site_aniso_U_23
C1 0.0369(13) 0.0488(14) 0.0461(14) -0.0023(11) -0.0122(11) 0.0028(11)
C2 0.0448(14) 0.0713(18) 0.0435(14) 0.0054(13) -0.0012(12) 0.0088(12)
C3 0.0407(13) 0.0604(16) 0.0504(15) 0.0097(12) -0.0011(12) -0.0006(12)
C4 0.0366(12) 0.0442(13) 0.0429(13) 0.0017(10) -0.0086(11) -0.0028(10)
C5 0.0437(13) 0.0589(15) 0.0378(13) 0.0069(12) -0.0040(11) 0.0013(12)
C6 0.0401(13) 0.0566(16) 0.0475(14) 0.0122(11) -0.0053(11) -0.0002(12)
C7 0.0405(13) 0.0482(15) 0.0475(14) 0.0011(11) -0.0121(11) -0.0049(11)
C8 0.0570(16) 0.0705(18) 0.0659(18) 0.0210(14) -0.0130(14) 0.0011(14)
C9 0.0547(15) 0.0580(17) 0.0567(17) 0.0054(13) -0.0149(14) -0.0011(13)
C10 0.0485(14) 0.0559(16) 0.0418(14) 0.0013(12) -0.0118(12) -0.0011(11)
C11 0.0556(16) 0.0686(18) 0.0518(16) 0.0099(13) -0.0094(13) -0.0010(13)
C12 0.0582(16) 0.0740(19) 0.0454(15) -0.0043(15) -0.0049(13) -0.0007(13)
C13 0.0578(16) 0.0596(16) 0.0425(14) -0.0078(13) -0.0163(13) 0.0010(12)
C14 0.103(2) 0.092(2) 0.0466(17) -0.0282(18) -0.0228(16) 0.0141(15)
C15 0.097(2) 0.074(2) 0.083(2) -0.0003(18) -0.0419(18) 0.0164(16)
C16 0.0572(16) 0.0722(19) 0.0522(16) 0.0125(14) -0.0095(13) 0.0083(14)
C17 0.0516(15) 0.0772(19) 0.0445(14) 0.0061(14) -0.0035(12) 0.0071(13)
C18 0.0493(14) 0.0414(14) 0.0417(14) -0.0053(11) -0.0148(12) 0.0057(10)
C19 0.0485(14) 0.0473(14) 0.0527(15) 0.0071(11) -0.0148(12) 0.0107(11)
C20 0.0415(13) 0.0518(15) 0.0524(15) 0.0090(12) -0.0062(11) 0.0030(12)
C21 0.0390(12) 0.0383(13) 0.0380(12) 0.0015(10) -0.0104(10) 0.0001(10)
C22 0.0382(12) 0.0363(13) 0.0408(13) -0.0006(10) -0.0126(10) -0.0016(10)
C23 0.0437(13) 0.0475(14) 0.0391(13) 0.0049(11) -0.0046(11) 0.0004(11)
C24 0.0389(12) 0.0439(14) 0.0439(13) -0.0009(11) -0.0109(11) -0.0035(10)
C25 0.0534(15) 0.0732(18) 0.0492(15) 0.0109(13) -0.0025(12) -0.0017(13)
C26 0.0516(14) 0.0511(15) 0.0357(13) -0.0039(12) -0.0081(11) -0.0008(11)
C27 0.0475(14) 0.0470(14) 0.0355(12) -0.0073(11) -0.0102(11) 0.0010(10)
C28 0.0512(14) 0.0559(16) 0.0451(14) 0.0051(12) -0.0113(12) 0.0015(12)
C29 0.0515(14) 0.0653(17) 0.0373(13) 0.0011(13) -0.0026(11) 0.0024(12)
C30 0.0525(15) 0.0493(15) 0.0393(13) -0.0101(12) -0.0133(12) 0.0039(11)
C31 0.0561(15) 0.0487(15) 0.0497(15) 0.0056(12) -0.0085(12) 0.0025(12)
C32 0.0525(14) 0.0519(15) 0.0440(14) 0.0043(12) -0.0039(12) -0.0004(11)
C33 0.091(2) 0.089(2) 0.0424(16) -0.0192(17) -0.0057(15) 0.0125(14)
C34 0.099(2) 0.073(2) 0.072(2) -0.0115(18) -0.0329(17) 0.0286(15)
N1 0.0558(13) 0.0599(14) 0.0529(13) 0.0041(10) -0.0140(11) 0.0081(10)
N2 0.0531(12) 0.0579(13) 0.0527(13) 0.0078(10) -0.0154(11) 0.0066(10)
N3 0.0525(12) 0.0549(13) 0.0349(11) -0.0044(10) -0.0099(9) 0.0048(9)
N4 0.0463(12) 0.0475(12) 0.0355(11) 0.0003(10) -0.0071(9) 0.0023(9)
N5 0.0734(15) 0.0670(15) 0.0436(13) -0.0035(12) -0.0112(11) 0.0149(10)
N6 0.0805(16) 0.0718(16) 0.0534(14) -0.0054(13) -0.0232(12) 0.0121(11)
O1 0.0731(13) 0.1037(16) 0.0476(11) 0.0424(12) 0.0094(10) 0.0199(10)
O2 0.0474(10) 0.0652(12) 0.0526(11) 0.0044(9) -0.0083(9) 0.0133(8)
O3 0.0444(9) 0.0489(9) 0.0409(9) 0.0124(7) -0.0106(7) 0.0006(7)
O4 0.0723(12) 0.0577(12) 0.0431(10) 0.0095(10) -0.0112(9) 0.0104(8)

loop_
_atom_type_symbol
_atom_type_description
_atom_type_scat_dispersion_real
_atom_type_scat_dispersion_imag
_atom_type_scat_source
C C 0.0033 0.0016 'International Tables Vol C Tables 4.2.6.8 and 6.1.1.4'
H H 0.0000 0.0000 'International Tables Vol C Tables 4.2.6.8 and 6.1.1.4'
N N 0.0061 0.0033 'International Tables Vol C Tables 4.2.6.8 and 6.1.1.4'
O O 0.0106 0.0060 'International Tables Vol C Tables 4.2.6.8 and 6.1.1.4'

loop_
_geom_angle_atom_site_label_1
_geom_angle_atom_site_label_2
_geom_angle_atom_site_label_3
_geom_angle_site_symmetry_1
_geom_angle_site_symmetry_3
_geom_angle
_geom_angle_publ_flag
O2 C1 C6 . . 121.8(2) ?
O2 C1 C2 . . 118.8(2) ?
C6 C1 C2 . . 119.4(2) ?
C3 C2 C1 . . 119.7(2) ?
C3 C2 H2 . . 120.2 ?
C1 C2 H2 . . 120.2 ?
C2 C3 C4 . . 122.7(2) ?
C2 C3 H3 . . 118.7 ?
C4 C3 H3 . . 118.7 ?
C3 C4 C5 . . 116.2(2) ?
C3 C4 C7 . . 122.3(2) ?
C5 C4 C7 . . 121.5(2) ?
O1 C5 C6 . . 117.0(2) ?
O1 C5 C4 . . 122.0(2) ?
C6 C5 C4 . . 121.0(2) ?
C1 C6 C5 . . 121.1(2) ?
C1 C6 H6 . . 119.5 ?
C5 C6 H6 . . 119.5 ?
N2 C7 C4 . . 116.24(19) ?
N2 C7 C8 . . 122.9(2) ?
C4 C7 C8 . . 120.8(2) ?
C7 C8 H8A . . 109.5 ?
C7 C8 H8B . . 109.5 ?
H8A C8 H8B . . 109.5 ?
C7 C8 H8C . . 109.5 ?
H8A C8 H8C . . 109.5 ?
H8B C8 H8C . . 109.5 ?
N1 C9 C10 . . 123.9(2) ?
N1 C9 H9 . . 118.1 ?
C10 C9 H9 . . 118.1 ?
C11 C10 C17 . . 116.6(2) ?
C11 C10 C9 . . 120.8(2) ?
C17 C10 C9 . . 122.6(2) ?
C12 C11 C10 . . 122.6(2) ?
C12 C11 H11 . . 118.7 ?
C10 C11 H11 . . 118.7 ?
C11 C12 C13 . . 120.7(2) ?
C11 C12 H12 . . 119.6 ?
C13 C12 H12 . . 119.6 ?
N6 C13 C16 . . 121.9(2) ?
N6 C13 C12 . . 121.5(2) ?
C16 C13 C12 . . 116.6(2) ?
N6 C14 H14A . . 109.5 ?
N6 C14 H14B . . 109.5 ?
H14A C14 H14B . . 109.5 ?
N6 C14 H14C . . 109.5 ?
H14A C14 H14C . . 109.5 ?
H14B C14 H14C . . 109.5 ?
N6 C15 H15A . . 109.5 ?
N6 C15 H15B . . 109.5 ?
H15A C15 H15B . . 109.5 ?
N6 C15 H15C . . 109.5 ?
H15A C15 H15C . . 109.5 ?
H15B C15 H15C . . 109.5 ?
C17 C16 C13 . . 121.7(2) ?
C17 C16 H16 . . 119.2 ?
C13 C16 H16 . . 119.2 ?
C16 C17 C10 . . 121.8(2) ?
C16 C17 H17 . . 119.1 ?
C10 C17 H17 . . 119.1 ?
O4 C18 C23 . . 117.3(2) ?
O4 C18 C19 . . 122.7(2) ?
C23 C18 C19 . . 120.0(2) ?
C20 C19 C18 . . 119.0(2) ?
C20 C19 H19 . . 120.5 ?
C18 C19 H19 . . 120.5 ?
C19 C20 C21 . . 123.1(2) ?
C19 C20 H20 . . 118.4 ?
C21 C20 H20 . . 118.4 ?
C20 C21 C22 . . 117.45(19) ?
C20 C21 C24 . . 120.42(19) ?
C22 C21 C24 . . 121.93(19) ?
O3 C22 C23 . . 120.61(18) ?
O3 C22 C21 . . 121.32(18) ?
C23 C22 C21 . . 118.05(19) ?
C18 C23 C22 . . 122.3(2) ?
C18 C23 H23 . . 118.8 ?
C22 C23 H23 . . 118.8 ?
N4 C24 C21 . . 118.78(19) ?
N4 C24 C25 . . 117.9(2) ?
C21 C24 C25 . . 123.3(2) ?
C24 C25 H25A . . 109.5 ?
C24 C25 H25B . . 109.5 ?
H25A C25 H25B . . 109.5 ?
C24 C25 H25C . . 109.5 ?
H25A C25 H25C . . 109.5 ?
H25B C25 H25C . . 109.5 ?
N3 C26 C27 . . 122.2(2) ?
N3 C26 H26 . . 118.9 ?
C27 C26 H26 . . 118.9 ?
C32 C27 C28 . . 117.1(2) ?
C32 C27 C26 . . 120.6(2) ?
C28 C27 C26 . . 122.3(2) ?
C29 C28 C27 . . 121.5(2) ?
C29 C28 H28 . . 119.3 ?
C27 C28 H28 . . 119.3 ?
C28 C29 C30 . . 121.5(2) ?
C28 C29 H29 . . 119.2 ?
C30 C29 H29 . . 119.2 ?
N5 C30 C31 . . 121.8(2) ?
N5 C30 C29 . . 121.3(2) ?
C31 C30 C29 . . 117.0(2) ?
C32 C31 C30 . . 120.7(2) ?
C32 C31 H31 . . 119.6 ?
C30 C31 H31 . . 119.6 ?
C31 C32 C27 . . 122.2(2) ?
C31 C32 H32 . . 118.9 ?
C27 C32 H32 . . 118.9 ?
N5 C33 H33A . . 109.5 ?
N5 C33 H33B . . 109.5 ?
H33A C33 H33B . . 109.5 ?
N5 C33 H33C . . 109.5 ?
H33A C33 H33C . . 109.5 ?
H33B C33 H33C . . 109.5 ?
N5 C34 H34A . . 109.5 ?
N5 C34 H34B . . 109.5 ?
H34A C34 H34B . . 109.5 ?
N5 C34 H34C . . 109.5 ?
H34A C34 H34C . . 109.5 ?
H34B C34 H34C . . 109.5 ?
C9 N1 N2 . . 111.5(2) ?
C7 N2 N1 . . 116.83(19) ?
C26 N3 N4 . . 114.76(18) ?
C24 N4 N3 . . 121.64(19) ?
C24 N4 H4 . . 112.0(13) ?
N3 N4 H4 . . 126.3(14) ?
C30 N5 C33 . . 121.4(2) ?
C30 N5 C34 . . 121.1(2) ?
C33 N5 C34 . . 117.3(2) ?
C13 N6 C14 . . 120.1(2) ?
C13 N6 C15 . . 120.2(2) ?
C14 N6 C15 . . 116.6(2) ?
C5 O1 H1 . . 105(2) ?
C1 O2 H2A . . 108.2(16) ?
C18 O4 H4A . . 113.7(19) ?

loop_
_geom_bond_atom_site_label_1
_geom_bond_atom_site_label_2
_geom_bond_site_symmetry_2
_geom_bond_distance
_geom_bond_publ_flag
C1 O2 . 1.361(3) ?
C1 C6 . 1.374(3) ?
C1 C2 . 1.377(3) ?
C2 C3 . 1.375(3) ?
C2 H2 . 0.9300 ?
C3 C4 . 1.396(3) ?
C3 H3 . 0.9300 ?
C4 C5 . 1.407(3) ?
C4 C7 . 1.464(3) ?
C5 O1 . 1.344(3) ?
C5 C6 . 1.378(3) ?
C6 H6 . 0.9300 ?
C7 N2 . 1.290(3) ?
C7 C8 . 1.494(3) ?
C8 H8A . 0.9600 ?
C8 H8B . 0.9600 ?
C8 H8C . 0.9600 ?
C9 N1 . 1.273(3) ?
C9 C10 . 1.450(3) ?
C9 H9 . 0.9300 ?
C10 C11 . 1.376(3) ?
C10 C17 . 1.383(3) ?
C11 C12 . 1.367(3) ?
C11 H11 . 0.9300 ?
C12 C13 . 1.400(3) ?
C12 H12 . 0.9300 ?
C13 N6 . 1.373(3) ?
C13 C16 . 1.388(3) ?
C14 N6 . 1.444(3) ?
C14 H14A . 0.9600 ?
C14 H14B . 0.9600 ?
C14 H14C . 0.9600 ?
C15 N6 . 1.445(3) ?
C15 H15A . 0.9600 ?
C15 H15B . 0.9600 ?
C15 H15C . 0.9600 ?
C16 C17 . 1.367(3) ?
C16 H16 . 0.9300 ?
C17 H17 . 0.9300 ?
C18 O4 . 1.346(2) ?
C18 C23 . 1.369(3) ?
C18 C19 . 1.394(3) ?
C19 C20 . 1.359(3) ?
C19 H19 . 0.9300 ?
C20 C21 . 1.405(3) ?
C20 H20 . 0.9300 ?
C21 C22 . 1.433(3) ?
C21 C24 . 1.436(3) ?
C22 O3 . 1.316(2) ?
C22 C23 . 1.394(3) ?
C23 H23 . 0.9300 ?
C24 N4 . 1.305(3) ?
C24 C25 . 1.486(3) ?
C25 H25A . 0.9600 ?
C25 H25B . 0.9600 ?
C25 H25C . 0.9600 ?
C26 N3 . 1.282(3) ?
C26 C27 . 1.438(3) ?
C26 H26 . 0.9300 ?
C27 C32 . 1.384(3) ?
C27 C28 . 1.392(3) ?
C28 C29 . 1.364(3) ?
C28 H28 . 0.9300 ?
C29 C30 . 1.403(3) ?
C29 H29 . 0.9300 ?
C30 N5 . 1.363(3) ?
C30 C31 . 1.397(3) ?
C31 C32 . 1.373(3) ?
C31 H31 . 0.9300 ?
C32 H32 . 0.9300 ?
C33 N5 . 1.432(3) ?
C33 H33A . 0.9600 ?
C33 H33B . 0.9600 ?
C33 H33C . 0.9600 ?
C34 N5 . 1.442(3) ?
C34 H34A . 0.9600 ?
C34 H34B . 0.9600 ?
C34 H34C . 0.9600 ?
N1 N2 . 1.403(3) ?
N3 N4 . 1.374(2) ?
N4 H4 . 0.940(9) ?
O1 H1 . 0.864(10) ?
O2 H2A . 0.96(3) ?
O4 H4A . 0.84(3) ?

loop_
_geom_hbond_atom_site_label_D
_geom_hbond_atom_site_label_H
_geom_hbond_atom_site_label_A
_geom_hbond_site_symmetry_A
_geom_hbond_distance_DH
_geom_hbond_distance_HA
_geom_hbond_distance_DA
_geom_hbond_angle_DHA
O1 H1 N2 . 0.864(10) 1.711(17) 2.507(3) 152(3)
N4 H4 O3 . 0.940(9) 1.720(15) 2.557(2) 146.6(19)
O2 H2A O3 1_645 0.96(3) 1.71(3) 2.668(2) 170(2)
O4 H4A O3 2_545 0.84(3) 1.87(3) 2.674(2) 161(3)

loop_
_geom_torsion_atom_site_label_1
_geom_torsion_atom_site_label_2
_geom_torsion_atom_site_label_3
_geom_torsion_atom_site_label_4
_geom_torsion_site_symmetry_1
_geom_torsion_site_symmetry_2
_geom_torsion_site_symmetry_3
_geom_torsion_site_symmetry_4
_geom_torsion
_geom_torsion_publ_flag
O2 C1 C2 C3 . . . . -178.6(2) ?
C6 C1 C2 C3 . . . . 1.5(3) ?
C1 C2 C3 C4 . . . . -0.9(4) ?
C2 C3 C4 C5 . . . . -0.2(3) ?
C2 C3 C4 C7 . . . . -179.7(2) ?
C3 C4 C5 O1 . . . . -178.8(2) ?
C7 C4 C5 O1 . . . . 0.7(3) ?
C3 C4 C5 C6 . . . . 0.6(3) ?
C7 C4 C5 C6 . . . . -179.9(2) ?
O2 C1 C6 C5 . . . . 179.1(2) ?
C2 C1 C6 C5 . . . . -1.1(3) ?
O1 C5 C6 C1 . . . . 179.4(2) ?
C4 C5 C6 C1 . . . . 0.0(3) ?
C3 C4 C7 N2 . . . . 174.5(2) ?
C5 C4 C7 N2 . . . . -5.0(3) ?
C3 C4 C7 C8 . . . . -5.6(3) ?
C5 C4 C7 C8 . . . . 174.9(2) ?
N1 C9 C10 C11 . . . . -178.7(2) ?
N1 C9 C10 C17 . . . . 1.1(4) ?
C17 C10 C11 C12 . . . . 0.0(4) ?
C9 C10 C11 C12 . . . . 179.8(2) ?
C10 C11 C12 C13 . . . . 0.9(4) ?
C11 C12 C13 N6 . . . . 177.7(2) ?
C11 C12 C13 C16 . . . . -1.1(3) ?
N6 C13 C16 C17 . . . . -178.3(2) ?
C12 C13 C16 C17 . . . . 0.5(4) ?
C13 C16 C17 C10 . . . . 0.4(4) ?
C11 C10 C17 C16 . . . . -0.7(4) ?
C9 C10 C17 C16 . . . . 179.6(2) ?
O4 C18 C19 C20 . . . . -178.7(2) ?
C23 C18 C19 C20 . . . . 0.9(3) ?
C18 C19 C20 C21 . . . . 1.0(4) ?
C19 C20 C21 C22 . . . . -1.5(3) ?
C19 C20 C21 C24 . . . . 173.5(2) ?
C20 C21 C22 O3 . . . . 178.32(18) ?
C24 C21 C22 O3 . . . . 3.4(3) ?
C20 C21 C22 C23 . . . . 0.1(3) ?
C24 C21 C22 C23 . . . . -174.86(19) ?
O4 C18 C23 C22 . . . . 177.19(19) ?
C19 C18 C23 C22 . . . . -2.4(3) ?
O3 C22 C23 C18 . . . . -176.38(19) ?
C21 C22 C23 C18 . . . . 1.9(3) ?
C20 C21 C24 N4 . . . . -174.0(2) ?
C22 C21 C24 N4 . . . . 0.7(3) ?
C20 C21 C24 C25 . . . . 4.0(3) ?
C22 C21 C24 C25 . . . . 178.7(2) ?
N3 C26 C27 C32 . . . . 180.0(2) ?
N3 C26 C27 C28 . . . . 1.2(3) ?
C32 C27 C28 C29 . . . . 0.3(3) ?
C26 C27 C28 C29 . . . . 179.1(2) ?
C27 C28 C29 C30 . . . . 0.4(4) ?
C28 C29 C30 N5 . . . . 179.5(2) ?
C28 C29 C30 C31 . . . . -0.9(3) ?
N5 C30 C31 C32 . . . . -179.7(2) ?
C29 C30 C31 C32 . . . . 0.8(3) ?
C30 C31 C32 C27 . . . . -0.1(4) ?
C28 C27 C32 C31 . . . . -0.5(3) ?
C26 C27 C32 C31 . . . . -179.3(2) ?
C10 C9 N1 N2 . . . . -179.7(2) ?
C4 C7 N2 N1 . . . . 179.66(18) ?
C8 C7 N2 N1 . . . . -0.2(3) ?
C9 N1 N2 C7 . . . . 177.1(2) ?
C27 C26 N3 N4 . . . . 178.59(18) ?
C21 C24 N4 N3 . . . . 175.20(18) ?
C25 C24 N4 N3 . . . . -2.9(3) ?
C26 N3 N4 C24 . . . . -174.93(19) ?
C31 C30 N5 C33 . . . . -179.9(2) ?
C29 C30 N5 C33 . . . . -0.4(3) ?
C31 C30 N5 C34 . . . . -4.8(3) ?
C29 C30 N5 C34 . . . . 174.8(2) ?
C16 C13 N6 C14 . . . . -165.4(2) ?
C12 C13 N6 C14 . . . . 15.9(3) ?
C16 C13 N6 C15 . . . . -5.8(4) ?
C12 C13 N6 C15 . . . . 175.5(2) ?
